data_7704698
loop_
_publ_author_name
'Ksi\;a\.zek, Maria'
'Weselski, Marek'
'Dreczko, Agnieszka'
'Maliuzhenko, Vladyslav'
'Ka\'zmierczak, Marcin'
'To\/loczko, Aleksandra'
'Kusz, Joachim'
'Bronisz, Robert'

_publ_section_title
;
 Two ways of spin crossover in an iron(ii) coordination polymer associated
 with conformational changes of a bridging ligand.
;
_journal_issue 28
_journal_name_full 'Dalton transactions (Cambridge, England : 2003)'
_journal_page_first 9811
_journal_page_last 9819
_journal_paper_doi 10.1039/d0dt01696a
_journal_volume 49
_journal_year 2020
_chemical_formula_sum 'C40 H66 Cl2 Fe N20 O8'
_chemical_formula_weight 1081.87
_space_group_crystal_system triclinic
_space_group_IT_number 2
_space_group_name_Hall '-P 1'
_space_group_name_H-M_alt 'P -1'
_atom_sites_solution_hydrogens mixed
_audit_creation_method SHELXL-2018/3
_audit_update_record
;
2020-06-09 deposited with the CCDC.	2020-06-24 downloaded from the CCDC.
;
_cell_angle_alpha 84.459(7)
_cell_angle_beta 74.221(7)
_cell_angle_gamma 73.784(8)
_cell_formula_units_Z 1
_cell_length_a 10.5814(9)
_cell_length_b 12.2474(11)
_cell_length_c 12.3911(10)
_cell_measurement_reflns_used 3240
_cell_measurement_temperature 150(1)
_cell_measurement_theta_max 71.8520
_cell_measurement_theta_min 3.6350
_cell_volume 1483.5(2)
_computing_cell_refinement 'CrysAlisPro 1.171.38.41q (Rigaku OD, 2015)'
_computing_data_collection 'CrysAlisPro 1.171.38.41q (Rigaku OD, 2015)'
_computing_data_reduction 'CrysAlisPro 1.171.38.41q (Rigaku OD, 2015)'
_computing_structure_refinement 'SHELXL-2018/3 (Sheldrick, 2018)'
_computing_structure_solution 'SHELXS-2013 (Sheldrick, 2018)'
_diffrn_ambient_temperature 150(1)
_diffrn_detector_area_resol_mean 10.4498
_diffrn_measured_fraction_theta_full 0.999
_diffrn_measured_fraction_theta_max 0.965
_diffrn_measurement_device_type
;
SuperNova diffractometer (Agilent Technologies) with Atlas detector
;
_diffrn_measurement_method '\w scans'
_diffrn_radiation_type CuK\a
_diffrn_radiation_wavelength 1.54184
_diffrn_reflns_av_R_equivalents 0.0790
_diffrn_reflns_av_unetI/netI 0.1031
_diffrn_reflns_Laue_measured_fraction_full 0.999
_diffrn_reflns_Laue_measured_fraction_max 0.965
_diffrn_reflns_limit_h_max 11
_diffrn_reflns_limit_h_min -13
_diffrn_reflns_limit_k_max 13
_diffrn_reflns_limit_k_min -15
_diffrn_reflns_limit_l_max 15
_diffrn_reflns_limit_l_min -15
_diffrn_reflns_number 10551
_diffrn_reflns_point_group_measured_fraction_full 0.999
_diffrn_reflns_point_group_measured_fraction_max 0.965
_diffrn_reflns_theta_full 67.684
_diffrn_reflns_theta_max 73.576
_diffrn_reflns_theta_min 3.708
_exptl_absorpt_coefficient_mu 3.371
_exptl_absorpt_correction_T_max 1.00000
_exptl_absorpt_correction_T_min 0.66674
_exptl_absorpt_correction_type multi-scan
_exptl_absorpt_process_details
;
CrysAlisPro 1.171.38.41q (Rigaku Oxford Diffraction, 2015)
Empirical absorption correction using spherical harmonics,
 implemented in SCALE3 ABSPACK scaling algorithm.
;
_exptl_crystal_colour colourless
_exptl_crystal_density_diffrn 1.211
_exptl_crystal_description polyhedron
_exptl_crystal_F_000 570
_exptl_crystal_size_max 0.180
_exptl_crystal_size_mid 0.090
_exptl_crystal_size_min 0.040
_refine_diff_density_max 0.962
_refine_diff_density_min -0.943
_refine_diff_density_rms 0.123
_refine_ls_extinction_method none
_refine_ls_goodness_of_fit_ref 1.087
_refine_ls_hydrogen_treatment constr
_refine_ls_matrix_type full
_refine_ls_number_parameters 442
_refine_ls_number_reflns 5779
_refine_ls_number_restraints 126
_refine_ls_restrained_S_all 1.089
_refine_ls_R_factor_all 0.1334
_refine_ls_R_factor_gt 0.1090
_refine_ls_shift/su_max 0.000
_refine_ls_shift/su_mean 0.000
_refine_ls_structure_factor_coef Fsqd
_refine_ls_weighting_details 'w=1/[\s^2^(Fo^2^)+(0.2000P)^2^] where P=(Fo^2^+2Fc^2^)/3'
_refine_ls_weighting_scheme calc
_refine_ls_wR_factor_gt 0.2838
_refine_ls_wR_factor_ref 0.3180
_reflns_Friedel_coverage 0.000
_reflns_number_gt 4190
_reflns_number_total 5779
_reflns_threshold_expression 'I > 2\s(I)'
_cod_data_source_file d0dt01696a2.cif
_cod_data_source_block rb19_138_16a_150K_Cu
_cod_depositor_comments 'Adding full bibliography for 7704692--7704699.cif.'
_cod_database_code 7704698
_shelx_shelxl_version_number 2018/3
_shelx_space_group_comment
;
The symmetry employed for this shelxl refinement is uniquely defined
by the following loop, which should always be used as a source of
symmetry information in preference to the above space-group names.
They are only intended as comments.
;
_shelx_estimated_absorpt_t_min 0.582
_shelx_estimated_absorpt_t_max 0.877

loop_
_space_group_symop_operation_xyz
'x, y, z'
'-x, -y, -z'

loop_
_atom_site_label
_atom_site_type_symbol
_atom_site_fract_x
_atom_site_fract_y
_atom_site_fract_z
_atom_site_U_iso_or_equiv
_atom_site_adp_type
_atom_site_occupancy
_atom_site_site_symmetry_order
_atom_site_calc_flag
_atom_site_refinement_flags_posn
_atom_site_refinement_flags_adp
_atom_site_refinement_flags_occupancy
_atom_site_disorder_assembly
_atom_site_disorder_group
Fe Fe 0.500000 0.500000 0.500000 0.0330(3) Uani 1 2 d S . P . .
N1A N 0.4606(4) 0.4232(3) 0.3646(3) 0.0407(8) Uani 1 1 d . . . . .
N2A N 0.5339(6) 0.3199(4) 0.3323(4) 0.0552(11) Uani 1 1 d . . . . .
N3A N 0.5129(6) 0.3054(4) 0.2351(4) 0.0542(11) Uani 1 1 d . . . . .
C1A C 0.4254(5) 0.3980(5) 0.2027(4) 0.0451(11) Uani 1 1 d . . . . .
C2A C 0.3923(4) 0.4723(4) 0.2884(4) 0.0423(10) Uani 1 1 d . . . . .
H2A H 0.331180 0.546147 0.292839 0.051 Uiso 1 1 calc R U . . .
C3A C 0.3836(6) 0.4111(6) 0.0954(5) 0.0540(13) Uani 1 1 d . . . . .
H3A1 H 0.296906 0.471250 0.103781 0.065 Uiso 1 1 calc R U . . .
H3A2 H 0.367008 0.339071 0.080361 0.065 Uiso 1 1 calc R U . . .
C4A C 0.4901(5) 0.4419(5) -0.0053(4) 0.0480(11) Uani 1 1 d . . . . .
H4A1 H 0.578101 0.383767 -0.011821 0.058 Uiso 1 1 calc R U . . .
H4A2 H 0.461230 0.440992 -0.074687 0.058 Uiso 1 1 calc R U . . .
C5A C 0.604(3) 0.206(3) 0.174(3) 0.067(4) Uani 0.375(16) 1 d D . P A 1
H5A1 H 0.653804 0.233873 0.102000 0.081 Uiso 0.375(16) 1 calc R U P A 1
H5A2 H 0.545993 0.163242 0.155768 0.081 Uiso 0.375(16) 1 calc R U P A 1
C6A C 0.709(3) 0.120(2) 0.222(3) 0.128(7) Uani 0.375(16) 1 d D . P A 1
H6A1 H 0.759870 0.059784 0.167653 0.191 Uiso 0.375(16) 1 calc R U P A 1
H6A2 H 0.772707 0.157737 0.237455 0.191 Uiso 0.375(16) 1 calc R U P A 1
H6A3 H 0.664024 0.086535 0.291658 0.191 Uiso 0.375(16) 1 calc R U P A 1
C7A C 0.5711(14) 0.1907(15) 0.1794(19) 0.067(4) Uani 0.625(16) 1 d D . P A 2
H7A1 H 0.556957 0.127994 0.234092 0.081 Uiso 0.625(16) 1 calc R U P A 2
H7A2 H 0.530286 0.187199 0.117273 0.081 Uiso 0.625(16) 1 calc R U P A 2
C8A C 0.7204(13) 0.1863(15) 0.1365(17) 0.128(7) Uani 0.625(16) 1 d D . P A 2
H8A1 H 0.769434 0.114529 0.098091 0.191 Uiso 0.625(16) 1 calc R U P A 2
H8A2 H 0.731015 0.250156 0.083780 0.191 Uiso 0.625(16) 1 calc R U P A 2
H8A3 H 0.757455 0.191462 0.199590 0.191 Uiso 0.625(16) 1 calc R U P A 2
N1B N 0.2973(4) 0.5062(4) 0.6074(3) 0.0437(9) Uani 1 1 d . . . . .
N2B N 0.1893(4) 0.5195(5) 0.5699(4) 0.0545(11) Uani 1 1 d . . . . .
N3B N 0.0834(5) 0.5309(5) 0.6621(5) 0.0655(14) Uani 1 1 d . . . . .
C1B C 0.1218(6) 0.5269(7) 0.7569(6) 0.0720(19) Uani 1 1 d . . . . .
C2B C 0.2602(6) 0.5090(6) 0.7198(5) 0.0623(16) Uani 1 1 d . . . . .
H2B H 0.320505 0.499916 0.766419 0.075 Uiso 1 1 calc R U . . .
C3B C 0.0279(8) 0.5418(8) 0.8716(6) 0.089(3) Uani 1 1 d D . . B 3
H3B1 H -0.060043 0.598480 0.867432 0.107 Uiso 1 1 d R U . B 3
H3B2 H -0.008049 0.474049 0.891625 0.107 Uiso 0.5 1 d R U P B 3
H3B3 H 0.065772 0.570564 0.922980 0.107 Uiso 0.5 1 d R U P B 3
C4B C -0.002(2) 0.4317(10) 0.9225(15) 0.109(7) Uani 0.5 1 d D . P B 3
H4B1 H 0.083340 0.373304 0.925443 0.131 Uiso 0.5 1 calc R U P B 3
H4B2 H -0.050226 0.402607 0.878300 0.131 Uiso 0.5 1 calc R U P B 3
C5B C -0.0917(18) 0.462(3) 1.0404(12) 0.132(11) Uani 0.5 1 d . . P B 3
H5B1 H -0.174004 0.527673 1.041748 0.158 Uiso 0.5 1 d R U P B 3
H5B2 H -0.122371 0.391138 1.057024 0.158 Uiso 0.5 1 d R U P B 3
C6B C -0.0551(6) 0.5524(8) 0.6478(6) 0.080(2) Uani 1 1 d . . . . .
H6B1 H -0.117896 0.541268 0.720875 0.096 Uiso 1 1 calc R U . . .
H6B2 H -0.055712 0.496748 0.595148 0.096 Uiso 1 1 calc R U . . .
C7B C -0.1041(8) 0.6690(9) 0.6041(10) 0.105(3) Uani 1 1 d . . . . .
H7B1 H -0.196323 0.680082 0.595718 0.157 Uiso 1 1 calc R U . . .
H7B2 H -0.105284 0.724362 0.656745 0.157 Uiso 1 1 calc R U . . .
H7B3 H -0.043130 0.679863 0.531077 0.157 Uiso 1 1 calc R U . . .
N1C N 0.5805(4) 0.3338(3) 0.5710(3) 0.0425(9) Uani 1 1 d . . . . .
N2C N 0.5274(5) 0.3036(4) 0.6728(5) 0.0645(14) Uani 1 1 d . . . . .
N3C N 0.6093(6) 0.2031(5) 0.6941(5) 0.0739(16) Uani 1 1 d D . . . .
C1C C 0.7158(6) 0.1693(5) 0.6061(6) 0.0587(14) Uani 1 1 d . . . . .
C2C C 0.6973(6) 0.2533(4) 0.5268(5) 0.0502(12) Uani 1 1 d . . . . .
H2C H 0.755610 0.255354 0.453704 0.060 Uiso 1 1 calc R U . . .
C3C C 0.8286(8) 0.0618(6) 0.6044(7) 0.077(2) Uani 1 1 d . . . . .
H3C1 H 0.864472 0.058973 0.670837 0.092 Uiso 1 1 calc R U . . .
H3C2 H 0.791383 -0.004785 0.609283 0.092 Uiso 1 1 calc R U . . .
C4C C 0.9428(7) 0.0547(5) 0.5001(7) 0.0692(17) Uani 1 1 d . . . . .
H4C1 H 0.979816 0.121391 0.494840 0.083 Uiso 1 1 calc R U . . .
H4C2 H 0.907258 0.056755 0.433563 0.083 Uiso 1 1 calc R U . . .
C5C C 0.5972(19) 0.160(2) 0.8159(14) 0.049(3) Uiso 0.3 1 d D . P C 11
H5C1 H 0.579720 0.223773 0.866322 0.059 Uiso 0.3 1 calc R U P C 11
H5C2 H 0.681389 0.102530 0.823153 0.059 Uiso 0.3 1 calc R U P C 11
C6C C 0.475(3) 0.108(3) 0.844(3) 0.095(7) Uiso 0.3 1 d D . P C 11
H6C1 H 0.460412 0.077777 0.920915 0.143 Uiso 0.3 1 calc R U P C 11
H6C2 H 0.393557 0.165972 0.835007 0.143 Uiso 0.3 1 calc R U P C 11
H6C3 H 0.494527 0.045563 0.792135 0.143 Uiso 0.3 1 calc R U P C 11
C5C1 C 0.560(3) 0.165(3) 0.8158(17) 0.049(3) Uiso 0.2 1 d D . P C 12
H5C3 H 0.481282 0.222656 0.858418 0.059 Uiso 0.2 1 calc R U P C 12
H5C4 H 0.633582 0.145032 0.855033 0.059 Uiso 0.2 1 calc R U P C 12
C9C C 0.519(4) 0.059(3) 0.795(4) 0.070(8) Uiso 0.2 1 d D . P C 12
H9C1 H 0.484133 0.022943 0.867482 0.105 Uiso 0.2 1 calc R U P C 12
H9C2 H 0.448067 0.080969 0.754402 0.105 Uiso 0.2 1 calc R U P C 12
H9C3 H 0.598704 0.004193 0.751054 0.105 Uiso 0.2 1 calc R U P C 12
C7C C 0.581(2) 0.1281(17) 0.7937(16) 0.049(3) Uiso 0.3 1 d D . P C 13
H7C1 H 0.646507 0.125554 0.838726 0.059 Uiso 0.3 1 calc R U P C 13
H7C2 H 0.597322 0.049999 0.768475 0.059 Uiso 0.3 1 calc R U P C 13
C8C C 0.436(2) 0.166(3) 0.869(3) 0.095(7) Uiso 0.3 1 d D . P C 13
H8C1 H 0.424261 0.113146 0.932948 0.143 Uiso 0.3 1 calc R U P C 13
H8C2 H 0.419813 0.242729 0.895897 0.143 Uiso 0.3 1 calc R U P C 13
H8C3 H 0.370577 0.167096 0.825575 0.143 Uiso 0.3 1 calc R U P C 13
C7C1 C 0.540(3) 0.118(2) 0.765(2) 0.049(3) Uiso 0.2 1 d D . P C 14
H7C3 H 0.593008 0.038198 0.749670 0.059 Uiso 0.2 1 calc R U P C 14
H7C4 H 0.445762 0.128928 0.758530 0.059 Uiso 0.2 1 calc R U P C 14
C10C C 0.544(6) 0.159(5) 0.879(5) 0.106(15) Uiso 0.2 1 d . . P C 14
H10A H 0.501948 0.113459 0.940098 0.159 Uiso 0.2 1 calc R U P C 14
H10B H 0.638629 0.149816 0.879150 0.159 Uiso 0.2 1 calc R U P C 14
H10C H 0.493545 0.239214 0.887880 0.159 Uiso 0.2 1 calc R U P C 14
Cl1 Cl 0.2094(10) 0.1380(6) 1.0775(10) 0.097(3) Uani 0.387(11) 1 d D . P D 6
O11 O 0.227(2) 0.2158(13) 0.9866(15) 0.115(7) Uani 0.387(11) 1 d D . P D 6
O21 O 0.2647(18) 0.1531(14) 1.1612(13) 0.081(5) Uani 0.387(11) 1 d D . P D 6
O31 O 0.0793(17) 0.1541(19) 1.113(2) 0.146(8) Uiso 0.387(11) 1 d D . P D 6
O41 O 0.257(2) 0.0253(10) 1.031(2) 0.135(9) Uani 0.387(11) 1 d D . P D 6
Cl4 Cl 0.164(3) 0.147(2) 1.102(3) 0.097(3) Uani 0.113(11) 1 d D . P D 7
O14 O 0.052(3) 0.157(4) 1.195(4) 0.080(14) Uiso 0.113(11) 1 d D . P D 7
O24 O 0.283(4) 0.159(5) 1.120(5) 0.081(5) Uani 0.113(11) 1 d D . P D 7
O34 O 0.182(6) 0.048(3) 1.065(5) 0.146(8) Uiso 0.113(11) 1 d D . P D 7
O44 O 0.120(6) 0.224(5) 1.015(4) 0.146(8) Uiso 0.113(11) 1 d D . P D 7
Cl2 Cl -0.0614(13) 0.2383(13) 0.8231(14) 0.076(4) Uani 0.25 1 d D . P E 8
O12 O -0.127(3) 0.295(3) 0.742(3) 0.127(5) Uiso 0.25 1 d D . P E 8
O22 O -0.028(3) 0.1208(16) 0.826(3) 0.127(5) Uiso 0.25 1 d D . P E 8
O32 O -0.146(3) 0.278(3) 0.915(2) 0.127(5) Uiso 0.25 1 d D . P E 8
O42 O 0.057(3) 0.279(3) 0.816(4) 0.172(13) Uani 0.25 1 d D . P E 8
Cl3 Cl -0.056(2) 0.222(2) 0.7873(18) 0.057(6) Uani 0.1 1 d D . P F 9
O13 O -0.001(5) 0.215(5) 0.671(2) 0.127(5) Uiso 0.1 1 d D . P F 9
O23 O -0.081(4) 0.125(2) 0.845(4) 0.068(7) Uiso 0.1 1 d D . P F 9
O33 O -0.168(2) 0.2994(19) 0.797(2) 0.029(5) Uiso 0.1 1 d D . P F 9
O43 O 0.028(5) 0.270(5) 0.833(5) 0.172(13) Uani 0.1 1 d D . P F 9
Cl5 Cl -0.104(2) 0.225(2) 0.857(2) 0.115(11) Uani 0.15 1 d D . P G 10
O15 O -0.112(5) 0.285(4) 0.757(4) 0.127(5) Uiso 0.15 1 d D . P G 10
O25 O 0.001(3) 0.128(2) 0.857(3) 0.068(7) Uiso 0.15 1 d D . P G 10
O35 O -0.217(3) 0.196(3) 0.888(4) 0.127(5) Uiso 0.15 1 d D . P G 10
O45 O -0.119(4) 0.305(4) 0.942(5) 0.172(13) Uani 0.15 1 d D . P G 10
N1 N 0.401(3) 0.059(2) 0.402(2) 0.187(9) Uani 0.6 1 d D . P H 12
C1 C 0.363(3) 0.109(3) 0.484(2) 0.183(11) Uani 0.6 1 d D . P H 12
C2 C 0.299(3) 0.162(3) 0.597(2) 0.183(11) Uani 0.6 1 d D . P H 12
H2D H 0.304041 0.239206 0.568472 0.274 Uiso 0.6 1 d R U P H 12
H2E H 0.367158 0.128487 0.640465 0.274 Uiso 0.6 1 d R U P H 12
H2F H 0.206876 0.165473 0.647020 0.274 Uiso 0.6 1 d R U P H 12
N2 N 0.279(4) 0.020(3) 0.621(3) 0.187(9) Uani 0.4 1 d D . P I 13
C3 C 0.345(4) 0.079(3) 0.576(4) 0.21(2) Uani 0.4 1 d D . P I 13
C4 C 0.407(5) 0.176(3) 0.528(4) 0.21(2) Uani 0.4 1 d D . P I 13
H4A H 0.323918 0.235434 0.563603 0.317 Uiso 0.4 1 d R U P I 13
H4B H 0.444423 0.200181 0.448753 0.317 Uiso 0.4 1 d R U P I 13
H4C H 0.475343 0.163313 0.570098 0.317 Uiso 0.4 1 d R U P I 13

loop_
_atom_site_aniso_label
_atom_site_aniso_U_11
_atom_site_aniso_U_22
_atom_site_aniso_U_33
_atom_site_aniso_U_23
_atom_site_aniso_U_13
_atom_site_aniso_U_12
Fe 0.0274(4) 0.0439(5) 0.0209(5) 0.0036(3) -0.0036(3) -0.0028(3)
N1A 0.0418(18) 0.051(2) 0.0279(19) -0.0014(15) -0.0080(15) -0.0099(16)
N2A 0.080(3) 0.049(2) 0.037(2) -0.0045(17) -0.024(2) -0.006(2)
N3A 0.076(3) 0.055(2) 0.033(2) -0.0033(18) -0.015(2) -0.016(2)
C1A 0.042(2) 0.066(3) 0.031(2) 0.004(2) -0.0094(19) -0.022(2)
C2A 0.034(2) 0.060(3) 0.033(2) 0.0038(19) -0.0092(17) -0.0113(18)
C3A 0.053(3) 0.082(4) 0.038(3) 0.002(2) -0.014(2) -0.036(3)
C4A 0.054(3) 0.069(3) 0.027(2) -0.001(2) -0.011(2) -0.025(2)
C5A 0.086(9) 0.052(6) 0.072(5) -0.013(4) -0.029(7) -0.020(6)
C6A 0.146(13) 0.092(10) 0.114(13) -0.056(9) -0.035(12) 0.038(10)
C7A 0.086(9) 0.052(6) 0.072(5) -0.013(4) -0.029(7) -0.020(6)
C8A 0.146(13) 0.092(10) 0.114(13) -0.056(9) -0.035(12) 0.038(10)
N1B 0.0287(16) 0.065(2) 0.0280(19) 0.0056(17) 0.0042(14) -0.0102(16)
N2B 0.0374(19) 0.089(3) 0.032(2) 0.005(2) -0.0032(17) -0.017(2)
N3B 0.037(2) 0.103(4) 0.047(3) 0.003(3) -0.002(2) -0.015(2)
C1B 0.042(3) 0.113(5) 0.040(3) 0.015(3) 0.003(2) -0.008(3)
C2B 0.041(2) 0.110(5) 0.028(3) 0.014(3) -0.004(2) -0.017(3)
C3B 0.057(3) 0.136(7) 0.050(4) 0.014(4) 0.007(3) -0.011(4)
C4B 0.082(10) 0.17(2) 0.057(10) 0.002(11) 0.008(8) -0.024(12)
C5B 0.075(9) 0.24(3) 0.023(6) 0.011(10) 0.000(6) 0.025(13)
C6B 0.039(3) 0.139(7) 0.057(4) 0.013(4) -0.012(3) -0.023(3)
C7B 0.054(4) 0.122(8) 0.131(9) 0.001(6) -0.034(5) -0.005(4)
N1C 0.0420(19) 0.045(2) 0.032(2) 0.0072(15) -0.0074(16) -0.0023(15)
N2C 0.057(3) 0.063(3) 0.050(3) 0.021(2) 0.001(2) 0.000(2)
N3C 0.067(3) 0.062(3) 0.065(4) 0.026(3) -0.003(3) 0.003(2)
C1C 0.055(3) 0.052(3) 0.057(3) 0.012(2) -0.015(3) 0.002(2)
C2C 0.050(3) 0.049(3) 0.040(3) 0.002(2) -0.011(2) 0.004(2)
C3C 0.074(4) 0.055(3) 0.080(5) 0.018(3) -0.019(4) 0.008(3)
C4C 0.062(3) 0.052(3) 0.079(5) 0.003(3) -0.025(3) 0.012(3)
Cl1 0.081(5) 0.045(2) 0.185(7) 0.021(3) -0.081(5) -0.014(3)
O11 0.125(15) 0.075(9) 0.136(17) 0.041(10) -0.046(13) -0.018(9)
O21 0.120(10) 0.074(7) 0.069(12) 0.029(8) -0.036(10) -0.054(7)
O41 0.134(15) 0.034(6) 0.25(3) 0.004(10) -0.094(18) -0.007(7)
Cl4 0.081(5) 0.045(2) 0.185(7) 0.021(3) -0.081(5) -0.014(3)
O24 0.120(10) 0.074(7) 0.069(12) 0.029(8) -0.036(10) -0.054(7)
Cl2 0.074(7) 0.076(6) 0.078(10) 0.006(6) -0.028(7) -0.012(5)
O42 0.13(2) 0.18(3) 0.24(4) 0.00(2) -0.04(2) -0.10(2)
Cl3 0.062(10) 0.058(10) 0.047(11) -0.010(8) -0.030(8) 0.006(7)
O43 0.13(2) 0.18(3) 0.24(4) 0.00(2) -0.04(2) -0.10(2)
Cl5 0.078(13) 0.114(18) 0.14(3) 0.019(16) -0.032(15) -0.007(11)
O45 0.13(2) 0.18(3) 0.24(4) 0.00(2) -0.04(2) -0.10(2)
N1 0.25(3) 0.21(2) 0.144(17) 0.021(15) -0.047(17) -0.13(2)
C1 0.147(17) 0.26(3) 0.141(17) 0.042(19) -0.094(17) -0.007(16)
C2 0.147(17) 0.26(3) 0.141(17) 0.042(19) -0.094(17) -0.007(16)
N2 0.25(3) 0.21(2) 0.144(17) 0.021(15) -0.047(17) -0.13(2)
C3 0.32(6) 0.106(19) 0.26(4) 0.07(2) -0.19(4) -0.05(2)
C4 0.32(6) 0.106(19) 0.26(4) 0.07(2) -0.19(4) -0.05(2)

loop_
_atom_type_symbol
_atom_type_description
_atom_type_scat_dispersion_real
_atom_type_scat_dispersion_imag
_atom_type_scat_source
C C 0.0181 0.0091 'International Tables Vol C Tables 4.2.6.8 and 6.1.1.4'
H H 0.0000 0.0000 'International Tables Vol C Tables 4.2.6.8 and 6.1.1.4'
N N 0.0311 0.0180 'International Tables Vol C Tables 4.2.6.8 and 6.1.1.4'
Fe Fe -1.1336 3.1974 'International Tables Vol C Tables 4.2.6.8 and 6.1.1.4'
Cl Cl 0.3639 0.7018 'International Tables Vol C Tables 4.2.6.8 and 6.1.1.4'
O O 0.0492 0.0322 'International Tables Vol C Tables 4.2.6.8 and 6.1.1.4'

loop_
_geom_angle_atom_site_label_1
_geom_angle_atom_site_label_2
_geom_angle_atom_site_label_3
_geom_angle
_geom_angle_site_symmetry_1
_geom_angle_site_symmetry_3
_geom_angle_publ_flag
N1C Fe N1C 180.0 2_666 . ?
N1C Fe N1B 89.58(15) 2_666 . ?
N1C Fe N1B 90.41(15) . . ?
N1C Fe N1B 90.41(15) 2_666 2_666 ?
N1C Fe N1B 89.59(15) . 2_666 ?
N1B Fe N1B 180.0 . 2_666 ?
N1C Fe N1A 88.31(15) 2_666 . ?
N1C Fe N1A 91.69(15) . . ?
N1B Fe N1A 91.92(16) . . ?
N1B Fe N1A 88.08(15) 2_666 . ?
N1C Fe N1A 91.69(15) 2_666 2_666 ?
N1C Fe N1A 88.31(15) . 2_666 ?
N1B Fe N1A 88.08(15) . 2_666 ?
N1B Fe N1A 91.92(16) 2_666 2_666 ?
N1A Fe N1A 180.0 . 2_666 ?
N2A N1A C2A 109.3(4) . . ?
N2A N1A Fe 119.4(3) . . ?
C2A N1A Fe 129.6(3) . . ?
N3A N2A N1A 106.7(4) . . ?
N2A N3A C1A 111.9(4) . . ?
N2A N3A C5A 115.4(13) . . ?
C1A N3A C5A 131.5(13) . . ?
N2A N3A C7A 120.5(8) . . ?
C1A N3A C7A 127.2(8) . . ?
N3A C1A C2A 103.6(4) . . ?
N3A C1A C3A 125.6(5) . . ?
C2A C1A C3A 130.8(5) . . ?
N1A C2A C1A 108.5(4) . . ?
N1A C2A H2A 125.7 . . ?
C1A C2A H2A 125.7 . . ?
C1A C3A C4A 113.1(4) . . ?
C1A C3A H3A1 109.0 . . ?
C4A C3A H3A1 109.0 . . ?
C1A C3A H3A2 109.0 . . ?
C4A C3A H3A2 109.0 . . ?
H3A1 C3A H3A2 107.8 . . ?
C4A C4A C3A 112.3(5) 2_665 . ?
C4A C4A H4A1 109.2 2_665 . ?
C3A C4A H4A1 109.2 . . ?
C4A C4A H4A2 109.2 2_665 . ?
C3A C4A H4A2 109.2 . . ?
H4A1 C4A H4A2 107.9 . . ?
N3A C5A C6A 123(3) . . ?
N3A C5A H5A1 106.7 . . ?
C6A C5A H5A1 106.7 . . ?
N3A C5A H5A2 106.7 . . ?
C6A C5A H5A2 106.7 . . ?
H5A1 C5A H5A2 106.6 . . ?
C5A C6A H6A1 109.5 . . ?
C5A C6A H6A2 109.5 . . ?
H6A1 C6A H6A2 109.5 . . ?
C5A C6A H6A3 109.5 . . ?
H6A1 C6A H6A3 109.5 . . ?
H6A2 C6A H6A3 109.5 . . ?
C8A C7A N3A 102.0(11) . . ?
C8A C7A H7A1 111.4 . . ?
N3A C7A H7A1 111.4 . . ?
C8A C7A H7A2 111.4 . . ?
N3A C7A H7A2 111.4 . . ?
H7A1 C7A H7A2 109.2 . . ?
C7A C8A H8A1 109.5 . . ?
C7A C8A H8A2 109.5 . . ?
H8A1 C8A H8A2 109.5 . . ?
C7A C8A H8A3 109.5 . . ?
H8A1 C8A H8A3 109.5 . . ?
H8A2 C8A H8A3 109.5 . . ?
N2B N1B C2B 109.4(4) . . ?
N2B N1B Fe 124.0(3) . . ?
C2B N1B Fe 126.3(4) . . ?
N1B N2B N3B 105.5(4) . . ?
C1B N3B N2B 112.5(5) . . ?
C1B N3B C6B 128.5(5) . . ?
N2B N3B C6B 118.9(5) . . ?
N3B C1B C2B 103.1(5) . . ?
N3B C1B C3B 125.0(6) . . ?
C2B C1B C3B 131.9(7) . . ?
N1B C2B C1B 109.5(5) . . ?
N1B C2B H2B 125.2 . . ?
C1B C2B H2B 125.2 . . ?
C5B C3B C1B 115.0(9) 2_567 . ?
C5B C3B C4B 85.8(16) 2_567 . ?
C1B C3B C4B 112.4(10) . . ?
C5B C3B H3B1 123.3 2_567 . ?
C1B C3B H3B1 109.0 . . ?
C4B C3B H3B1 108.9 . . ?
C5B C3B H3B2 100.6 2_567 . ?
C1B C3B H3B2 108.5 . . ?
C4B C3B H3B2 15.2 . . ?
H3B1 C3B H3B2 97.5 . . ?
C5B C3B H3B3 22.4 2_567 . ?
C1B C3B H3B3 111.6 . . ?
C4B C3B H3B3 107.0 . . ?
H3B1 C3B H3B3 107.9 . . ?
H3B2 C3B H3B3 121.1 . . ?
C3B C4B C5B 105.1(16) . . ?
C3B C4B H3B2 25.1 . . ?
C5B C4B H3B2 110.0 . . ?
C5B C4B H3B2 69.9 2_567 . ?
C3B C4B H4B1 110.7 . . ?
C5B C4B H4B1 110.7 . . ?
C5B C4B H4B1 84.1 2_567 . ?
H3B2 C4B H4B1 127.1 . . ?
C3B C4B H4B2 110.7 . . ?
C5B C4B H4B2 110.7 . . ?
C5B C4B H4B2 156.0 2_567 . ?
H3B2 C4B H4B2 86.3 . . ?
H4B1 C4B H4B2 108.8 . . ?
C3B C5B C4B 118.5(15) 2_567 . ?
C3B C5B H5B1 115.2 2_567 . ?
C4B C5B H5B1 113.3 . . ?
C4B C5B H5B1 88.8 2_567 . ?
C3B C5B H5B2 101.0 2_567 . ?
C4B C5B H5B2 97.4 . . ?
C4B C5B H5B2 149.9 2_567 . ?
H5B1 C5B H5B2 108.2 . . ?
N3B C6B C7B 111.9(7) . . ?
N3B C6B H6B1 109.2 . . ?
C7B C6B H6B1 109.2 . . ?
N3B C6B H6B2 109.2 . . ?
C7B C6B H6B2 109.2 . . ?
H6B1 C6B H6B2 107.9 . . ?
C6B C7B H7B1 109.5 . . ?
C6B C7B H7B2 109.5 . . ?
H7B1 C7B H7B2 109.5 . . ?
C6B C7B H7B3 109.5 . . ?
H7B1 C7B H7B3 109.5 . . ?
H7B2 C7B H7B3 109.5 . . ?
N2C N1C C2C 109.4(4) . . ?
N2C N1C Fe 121.9(3) . . ?
C2C N1C Fe 128.2(3) . . ?
N1C N2C N3C 106.7(5) . . ?
C1C N3C N2C 111.4(5) . . ?
C1C N3C C7C 121.7(9) . . ?
N2C N3C C7C 126.4(9) . . ?
C1C N3C C7C1 120.8(12) . . ?
N2C N3C C7C1 116.3(12) . . ?
C1C N3C C5C1 137.9(14) . . ?
N2C N3C C5C1 110.4(14) . . ?
C1C N3C C5C 126.8(9) . . ?
N2C N3C C5C 119.2(10) . . ?
N3C C1C C2C 104.6(5) . . ?
N3C C1C C3C 124.4(6) . . ?
C2C C1C C3C 131.0(6) . . ?
N1C C2C C1C 107.9(5) . . ?
N1C C2C H2C 126.0 . . ?
C1C C2C H2C 126.0 . . ?
C4C C3C C1C 112.0(5) . . ?
C4C C3C H3C1 109.2 . . ?
C1C C3C H3C1 109.2 . . ?
C4C C3C H3C2 109.2 . . ?
C1C C3C H3C2 109.2 . . ?
H3C1 C3C H3C2 107.9 . . ?
C3C C4C C4C 111.4(8) . 2_756 ?
C3C C4C H4C1 109.3 . . ?
C4C C4C H4C1 109.3 2_756 . ?
C3C C4C H4C2 109.3 . . ?
C4C C4C H4C2 109.3 2_756 . ?
H4C1 C4C H4C2 108.0 . . ?
N3C C5C C6C 104.1(19) . . ?
N3C C5C H5C1 110.9 . . ?
C6C C5C H5C1 110.9 . . ?
N3C C5C H5C2 110.9 . . ?
C6C C5C H5C2 110.9 . . ?
H5C1 C5C H5C2 108.9 . . ?
C5C C6C H6C1 109.5 . . ?
C5C C6C H6C2 109.5 . . ?
H6C1 C6C H6C2 109.5 . . ?
C5C C6C H6C3 109.5 . . ?
H6C1 C6C H6C3 109.5 . . ?
H6C2 C6C H6C3 109.5 . . ?
N3C C5C1 C9C 99(2) . . ?
N3C C5C1 H5C3 111.9 . . ?
C9C C5C1 H5C3 111.9 . . ?
N3C C5C1 H5C4 111.9 . . ?
C9C C5C1 H5C4 111.9 . . ?
H5C3 C5C1 H5C4 109.6 . . ?
C5C1 C9C H9C1 109.5 . . ?
C5C1 C9C H9C2 109.5 . . ?
H9C1 C9C H9C2 109.5 . . ?
C5C1 C9C H9C3 109.5 . . ?
H9C1 C9C H9C3 109.5 . . ?
H9C2 C9C H9C3 109.5 . . ?
N3C C7C C8C 113.7(18) . . ?
N3C C7C H7C1 108.8 . . ?
C8C C7C H7C1 108.8 . . ?
N3C C7C H7C2 108.8 . . ?
C8C C7C H7C2 108.8 . . ?
H7C1 C7C H7C2 107.7 . . ?
C7C C8C H8C1 109.5 . . ?
C7C C8C H8C2 109.5 . . ?
H8C1 C8C H8C2 109.5 . . ?
C7C C8C H8C3 109.5 . . ?
H8C1 C8C H8C3 109.5 . . ?
H8C2 C8C H8C3 109.5 . . ?
N3C C7C1 C10C 95(3) . . ?
N3C C7C1 H7C3 112.8 . . ?
C10C C7C1 H7C3 112.8 . . ?
N3C C7C1 H7C4 112.8 . . ?
C10C C7C1 H7C4 112.8 . . ?
H7C3 C7C1 H7C4 110.2 . . ?
C7C1 C10C H10A 109.5 . . ?
C7C1 C10C H10B 109.5 . . ?
H10A C10C H10B 109.5 . . ?
C7C1 C10C H10C 109.5 . . ?
H10A C10C H10C 109.5 . . ?
H10B C10C H10C 109.5 . . ?
O31 Cl1 O21 111.1(13) . . ?
O31 Cl1 O11 104.6(12) . . ?
O21 Cl1 O11 113.5(9) . . ?
O31 Cl1 O41 104.1(11) . . ?
O21 Cl1 O41 115.5(10) . . ?
O11 Cl1 O41 107.1(11) . . ?
O34 Cl4 O24 111.2(18) . . ?
O34 Cl4 O14 103.7(16) . . ?
O24 Cl4 O14 117.4(15) . . ?
O34 Cl4 O44 103.8(16) . . ?
O24 Cl4 O44 112.7(16) . . ?
O14 Cl4 O44 106.9(15) . . ?
O32 Cl2 O22 110.4(16) . . ?
O32 Cl2 O12 102.4(15) . . ?
O22 Cl2 O12 117.4(14) . . ?
O32 Cl2 O42 105.2(15) . . ?
O22 Cl2 O42 110.9(14) . . ?
O12 Cl2 O42 109.5(15) . . ?
O33 Cl3 O23 109.6(17) . . ?
O33 Cl3 O13 103.1(16) . . ?
O23 Cl3 O13 118.0(16) . . ?
O33 Cl3 O43 105.2(16) . . ?
O23 Cl3 O43 112.3(15) . . ?
O13 Cl3 O43 107.6(16) . . ?
O35 Cl5 O25 108.2(17) . . ?
O35 Cl5 O15 102.7(16) . . ?
O25 Cl5 O15 119.5(16) . . ?
O35 Cl5 O45 103.1(15) . . ?
O25 Cl5 O45 113.5(15) . . ?
O15 Cl5 O45 108.0(15) . . ?
N1 C1 C2 171(4) . . ?
C1 C2 H2D 94.1 . . ?
C1 C2 H2E 104.3 . . ?
H2D C2 H2E 111.4 . . ?
C1 C2 H2F 128.1 . . ?
H2D C2 H2F 109.3 . . ?
H2E C2 H2F 108.6 . . ?
N2 C3 C4 168(3) . . ?
C3 C4 H4A 94.0 . . ?
C3 C4 H4B 132.3 . . ?
H4A C4 H4B 109.5 . . ?
C3 C4 H4C 99.1 . . ?
H4A C4 H4C 110.3 . . ?
H4B C4 H4C 109.8 . . ?

loop_
_geom_bond_atom_site_label_1
_geom_bond_atom_site_label_2
_geom_bond_distance
_geom_bond_site_symmetry_2
_geom_bond_publ_flag
Fe N1C 2.177(4) 2_666 ?
Fe N1C 2.177(4) . ?
Fe N1B 2.180(4) . ?
Fe N1B 2.180(4) 2_666 ?
Fe N1A 2.186(4) . ?
Fe N1A 2.186(4) 2_666 ?
N1A N2A 1.321(6) . ?
N1A C2A 1.340(6) . ?
N2A N3A 1.319(6) . ?
N3A C1A 1.354(7) . ?
N3A C5A 1.45(4) . ?
N3A C7A 1.52(2) . ?
C1A C2A 1.373(7) . ?
C1A C3A 1.493(7) . ?
C2A H2A 0.9500 . ?
C3A C4A 1.533(7) . ?
C3A H3A1 0.9900 . ?
C3A H3A2 0.9900 . ?
C4A C4A 1.517(11) 2_665 ?
C4A H4A1 0.9900 . ?
C4A H4A2 0.9900 . ?
C5A C6A 1.5100(11) . ?
C5A H5A1 0.9900 . ?
C5A H5A2 0.9900 . ?
C6A H6A1 0.9800 . ?
C6A H6A2 0.9800 . ?
C6A H6A3 0.9800 . ?
C7A C8A 1.5100(11) . ?
C7A H7A1 0.9900 . ?
C7A H7A2 0.9900 . ?
C8A H8A1 0.9800 . ?
C8A H8A2 0.9800 . ?
C8A H8A3 0.9800 . ?
N1B N2B 1.311(6) . ?
N1B C2B 1.341(7) . ?
N2B N3B 1.352(6) . ?
N3B C1B 1.336(9) . ?
N3B C6B 1.471(8) . ?
C1B C2B 1.370(8) . ?
C1B C3B 1.490(9) . ?
C2B H2B 0.9500 . ?
C3B C5B 1.42(2) 2_567 ?
C3B C4B 1.5098(11) . ?
C3B H3B1 1.0045 . ?
C3B H3B2 0.9897 . ?
C3B H3B3 0.9753 . ?
C4B C5B 1.52(2) . ?
C4B C5B 2.00(3) 2_567 ?
C4B H3B2 0.6129 . ?
C4B H4B1 0.9900 . ?
C4B H4B2 0.9900 . ?
C5B H5B1 1.0075 . ?
C5B H5B2 0.9889 . ?
C6B C7B 1.480(13) . ?
C6B H6B1 0.9900 . ?
C6B H6B2 0.9900 . ?
C7B H7B1 0.9800 . ?
C7B H7B2 0.9800 . ?
C7B H7B3 0.9800 . ?
N1C N2C 1.298(6) . ?
N1C C2C 1.361(6) . ?
N2C N3C 1.343(7) . ?
N3C C1C 1.337(8) . ?
N3C C7C 1.480(15) . ?
N3C C7C1 1.517(17) . ?
N3C C5C1 1.530(18) . ?
N3C C5C 1.533(15) . ?
C1C C2C 1.364(8) . ?
C1C C3C 1.507(8) . ?
C2C H2C 0.9500 . ?
C3C C4C 1.501(11) . ?
C3C H3C1 0.9900 . ?
C3C H3C2 0.9900 . ?
C4C C4C 1.534(10) 2_756 ?
C4C H4C1 0.9900 . ?
C4C H4C2 0.9900 . ?
C5C C6C 1.543(10) . ?
C5C H5C1 0.9900 . ?
C5C H5C2 0.9900 . ?
C6C H6C1 0.9800 . ?
C6C H6C2 0.9800 . ?
C6C H6C3 0.9800 . ?
C5C1 C9C 1.542(10) . ?
C5C1 H5C3 0.9900 . ?
C5C1 H5C4 0.9900 . ?
C9C H9C1 0.9800 . ?
C9C H9C2 0.9800 . ?
C9C H9C3 0.9800 . ?
C7C C8C 1.536(10) . ?
C7C H7C1 0.9900 . ?
C7C H7C2 0.9900 . ?
C8C H8C1 0.9800 . ?
C8C H8C2 0.9800 . ?
C8C H8C3 0.9800 . ?
C7C1 C10C 1.55(6) . ?
C7C1 H7C3 0.9900 . ?
C7C1 H7C4 0.9900 . ?
C10C H10A 0.9800 . ?
C10C H10B 0.9800 . ?
C10C H10C 0.9800 . ?
Cl1 O31 1.290(16) . ?
Cl1 O21 1.371(11) . ?
Cl1 O11 1.411(14) . ?
Cl1 O41 1.447(13) . ?
Cl4 O34 1.284(18) . ?
Cl4 O24 1.375(13) . ?
Cl4 O14 1.396(16) . ?
Cl4 O44 1.454(15) . ?
Cl2 O32 1.283(17) . ?
Cl2 O22 1.382(13) . ?
Cl2 O12 1.394(15) . ?
Cl2 O42 1.447(14) . ?
Cl3 O33 1.282(17) . ?
Cl3 O23 1.377(13) . ?
Cl3 O13 1.398(16) . ?
Cl3 O43 1.450(15) . ?
Cl5 O35 1.291(18) . ?
Cl5 O25 1.382(13) . ?
Cl5 O15 1.394(16) . ?
Cl5 O45 1.451(15) . ?
N1 C1 1.153(5) . ?
C1 C2 1.502(5) . ?
C2 H2D 0.9900 . ?
C2 H2E 0.9867 . ?
C2 H2F 0.9956 . ?
N2 C3 1.152(5) . ?
C3 C4 1.505(5) . ?
C4 H4A 0.9949 . ?
C4 H4B 1.0033 . ?
C4 H4C 0.9773 . ?

loop_
_geom_torsion_atom_site_label_1
_geom_torsion_atom_site_label_2
_geom_torsion_atom_site_label_3
_geom_torsion_atom_site_label_4
_geom_torsion
_geom_torsion_site_symmetry_1
_geom_torsion_site_symmetry_2
_geom_torsion_site_symmetry_3
_geom_torsion_site_symmetry_4
_geom_torsion_publ_flag
C2A N1A N2A N3A 0.9(6) . . . . ?
Fe N1A N2A N3A -165.4(4) . . . . ?
N1A N2A N3A C1A -0.4(6) . . . . ?
N1A N2A N3A C5A 168.6(15) . . . . ?
N1A N2A N3A C7A -173.8(7) . . . . ?
N2A N3A C1A C2A -0.3(6) . . . . ?
C5A N3A C1A C2A -167.0(18) . . . . ?
C7A N3A C1A C2A 172.6(8) . . . . ?
N2A N3A C1A C3A 177.8(5) . . . . ?
C5A N3A C1A C3A 11.1(19) . . . . ?
C7A N3A C1A C3A -9.3(11) . . . . ?
N2A N1A C2A C1A -1.2(6) . . . . ?
Fe N1A C2A C1A 163.4(3) . . . . ?
N3A C1A C2A N1A 0.9(5) . . . . ?
C3A C1A C2A N1A -177.1(5) . . . . ?
N3A C1A C3A C4A -79.2(7) . . . . ?
C2A C1A C3A C4A 98.3(7) . . . . ?
C1A C3A C4A C4A -65.1(8) . . . 2_665 ?
N2A N3A C5A C6A 4(3) . . . . ?
C1A N3A C5A C6A 170(2) . . . . ?
N2A N3A C7A C8A -74.3(15) . . . . ?
C1A N3A C7A C8A 113.4(13) . . . . ?
C2B N1B N2B N3B 0.2(7) . . . . ?
Fe N1B N2B N3B -173.6(4) . . . . ?
N1B N2B N3B C1B 0.9(8) . . . . ?
N1B N2B N3B C6B 177.4(6) . . . . ?
N2B N3B C1B C2B -1.6(9) . . . . ?
C6B N3B C1B C2B -177.6(8) . . . . ?
N2B N3B C1B C3B 177.4(8) . . . . ?
C6B N3B C1B C3B 1.4(14) . . . . ?
N2B N1B C2B C1B -1.2(8) . . . . ?
Fe N1B C2B C1B 172.4(5) . . . . ?
N3B C1B C2B N1B 1.6(9) . . . . ?
C3B C1B C2B N1B -177.2(8) . . . . ?
N3B C1B C3B C5B -177.7(16) . . . 2_567 ?
C2B C1B C3B C5B 1(2) . . . 2_567 ?
N3B C1B C3B C4B 86.3(13) . . . . ?
C2B C1B C3B C4B -95.0(15) . . . . ?
C5B C3B C4B C5B 61.6(16) 2_567 . . . ?
C1B C3B C4B C5B 176.9(12) . . . . ?
C1B C3B C4B C5B 115.4(10) . . . 2_567 ?
C3B C4B C5B C3B -87(2) . . . 2_567 ?
C5B C4B C5B C3B -47.4(17) 2_567 . . 2_567 ?
C3B C4B C5B C4B -39.1(11) . . . 2_567 ?
C5B C4B C5B C4B 0.000(1) 2_567 . . 2_567 ?
C1B N3B C6B C7B 104.1(10) . . . . ?
N2B N3B C6B C7B -71.8(10) . . . . ?
C2C N1C N2C N3C -0.6(7) . . . . ?
Fe N1C N2C N3C -173.2(4) . . . . ?
N1C N2C N3C C1C 0.6(8) . . . . ?
N1C N2C N3C C7C -171.4(15) . . . . ?
N1C N2C N3C C7C1 -143.1(15) . . . . ?
N1C N2C N3C C5C1 176.0(13) . . . . ?
N1C N2C N3C C5C 163.4(10) . . . . ?
N2C N3C C1C C2C -0.4(9) . . . . ?
C7C N3C C1C C2C 172.1(14) . . . . ?
C7C1 N3C C1C C2C 141.5(16) . . . . ?
C5C1 N3C C1C C2C -173.9(18) . . . . ?
C5C N3C C1C C2C -161.6(12) . . . . ?
N2C N3C C1C C3C 178.0(7) . . . . ?
C7C N3C C1C C3C -9.5(17) . . . . ?
C7C1 N3C C1C C3C -40.1(19) . . . . ?
C5C1 N3C C1C C3C 5(2) . . . . ?
C5C N3C C1C C3C 16.9(16) . . . . ?
N2C N1C C2C C1C 0.3(7) . . . . ?
Fe N1C C2C C1C 172.4(4) . . . . ?
N3C C1C C2C N1C 0.0(7) . . . . ?
C3C C1C C2C N1C -178.2(7) . . . . ?
N3C C1C C3C C4C -172.3(7) . . . . ?
C2C C1C C3C C4C 5.7(12) . . . . ?
C1C C3C C4C C4C 179.6(8) . . . 2_756 ?
C1C N3C C5C C6C -119(2) . . . . ?
N2C N3C C5C C6C 81(2) . . . . ?
C1C N3C C5C1 C9C -72(3) . . . . ?
N2C N3C C5C1 C9C 114(2) . . . . ?
C1C N3C C7C C8C -162.9(19) . . . . ?
N2C N3C C7C C8C 8(3) . . . . ?
C1C N3C C7C1 C10C 130(2) . . . . ?
N2C N3C C7C1 C10C -90(3) . . . . ?
C3C C4C C4C C3C 180.000(1) . . 2_756 2_756 ?
C4B C5B C3B C1B -172.1(17) . . 2_567 2_567 ?
C1B C3B C4B C4B 146.8(7) . . . 2_567 ?
C1B C3B C4B C5B 176.9(12) . . . . ?
C3A C4A C4A C3A 180.000(1) . . 2_665 2_665 ?
